data_4342249
loop_
_publ_author_name
'Deshmukh, Mahesh S.'
'Yadav, Ashok'
'Pant, Rakesh'
'Boomishankar, Ramamoorthy'

_publ_section_title
;
 Thermochromic and Mechanochromic Luminescence Umpolung in Isostructural
 Metal-Organic Frameworks Based on Cu6I6 Clusters.
;
_journal_issue 4
_journal_name_full 'Inorganic chemistry'
_journal_page_first 1337
_journal_page_last 1345
_journal_paper_doi 10.1021/ic502207f
_journal_volume 54
_journal_year 2015
_chemical_formula_sum 'C56 H42 Cu6 I6 N6 Si2'
_chemical_formula_weight 1997.77
_chemical_name_systematic
;
 ?
;
_space_group_crystal_system trigonal
_space_group_IT_number 148
_space_group_name_Hall '-R 3'
_space_group_name_H-M_alt 'R -3 :H'
_symmetry_space_group_name_Hall '-R 3'
_symmetry_space_group_name_H-M 'R -3 :H'
_atom_sites_solution_hydrogens geom
_atom_sites_solution_primary direct
_atom_sites_solution_secondary difmap
_audit_creation_method SHELXL-2013
_cell_angle_alpha 90
_cell_angle_beta 90
_cell_angle_gamma 120
_cell_formula_units_Z 3
_cell_length_a 13.032(2)
_cell_length_b 13.032(2)
_cell_length_c 30.206(5)
_cell_measurement_reflns_used 3231
_cell_measurement_temperature 100(2)
_cell_measurement_theta_max 28.32
_cell_measurement_theta_min 2.25
_cell_volume 4442.7(12)
_computing_cell_refinement 'Bruker SAINT'
_computing_data_collection 'Bruker APEX2'
_computing_data_reduction 'Bruker SAINT'
_computing_molecular_graphics 'Bruker SHELXTL'
_computing_publication_material 'Bruker SHELXTL'
_computing_structure_refinement 'SHELXL-2013 (Sheldrick 2013)'
_computing_structure_solution 'SHELXS-97 (Sheldrick 2008)'
_diffrn_ambient_temperature 100(2)
_diffrn_measured_fraction_theta_full 0.999
_diffrn_measured_fraction_theta_max 0.996
_diffrn_measurement_device_type 'Bruker APEX-II CCD'
_diffrn_measurement_method '\f and \w scans'
_diffrn_radiation_type MoK\a
_diffrn_radiation_wavelength 0.71073
_diffrn_reflns_av_R_equivalents 0.0426
_diffrn_reflns_av_unetI/netI 0.0330
_diffrn_reflns_Laue_measured_fraction_full 0.999
_diffrn_reflns_Laue_measured_fraction_max 0.996
_diffrn_reflns_limit_h_max 17
_diffrn_reflns_limit_h_min -17
_diffrn_reflns_limit_k_max 13
_diffrn_reflns_limit_k_min -17
_diffrn_reflns_limit_l_max 40
_diffrn_reflns_limit_l_min -39
_diffrn_reflns_number 12564
_diffrn_reflns_point_group_measured_fraction_full 0.999
_diffrn_reflns_point_group_measured_fraction_max 0.996
_diffrn_reflns_theta_full 25.242
_diffrn_reflns_theta_max 28.349
_diffrn_reflns_theta_min 1.926
_diffrn_source 'fine-focus sealed tube'
_exptl_absorpt_coefficient_mu 5.326
_exptl_absorpt_correction_T_max 0.7457
_exptl_absorpt_correction_T_min 0.6299
_exptl_absorpt_correction_type multi-scan
_exptl_absorpt_process_details SADABS
_exptl_crystal_colour Green
_exptl_crystal_density_diffrn 2.240
_exptl_crystal_description Hexagonal
_exptl_crystal_F_000 2820
_exptl_crystal_size_max 0.2
_exptl_crystal_size_mid 0.15
_exptl_crystal_size_min 0.10
_refine_diff_density_max 0.918
_refine_diff_density_min -0.550
_refine_diff_density_rms 0.130
_refine_ls_extinction_method none
_refine_ls_goodness_of_fit_ref 1.012
_refine_ls_hydrogen_treatment constr
_refine_ls_matrix_type full
_refine_ls_number_parameters 116
_refine_ls_number_reflns 2468
_refine_ls_number_restraints 0
_refine_ls_restrained_S_all 1.012
_refine_ls_R_factor_all 0.0384
_refine_ls_R_factor_gt 0.0240
_refine_ls_shift/su_max 0.003
_refine_ls_shift/su_mean 0.000
_refine_ls_structure_factor_coef Fsqd
_refine_ls_weighting_details 'w=1/[\s^2^(Fo^2^)+(0.0230P)^2^+5.1364P] where P=(Fo^2^+2Fc^2^)/3'
_refine_ls_weighting_scheme calc
_refine_ls_wR_factor_gt 0.0486
_refine_ls_wR_factor_ref 0.0528
_reflns_Friedel_coverage 0.000
_reflns_number_gt 1987
_reflns_number_total 2468
_reflns_threshold_expression 'I > 2\s(I)'
_cod_data_source_file ic502207f_si_005.cif
_cod_data_source_block TRI
_cod_depositor_comments 'Adding full bibliography for 4342249--4342255.cif.'
_cod_original_cell_volume 4442.6(15)
_cod_database_code 4342249
_shelx_space_group_comment
;
The symmetry employed for this shelxl refinement is uniquely defined
by the following loop, which should always be used as a source of
symmetry information in preference to the above space-group names.
They are only intended as comments.
;
_shelxl_version_number 2013-4

loop_
_space_group_symop_operation_xyz
'x, y, z'
'-y, x-y, z'
'-x+y, -x, z'
'x+2/3, y+1/3, z+1/3'
'-y+2/3, x-y+1/3, z+1/3'
'-x+y+2/3, -x+1/3, z+1/3'
'x+1/3, y+2/3, z+2/3'
'-y+1/3, x-y+2/3, z+2/3'
'-x+y+1/3, -x+2/3, z+2/3'
'-x, -y, -z'
'y, -x+y, -z'
'x-y, x, -z'
'-x+2/3, -y+1/3, -z+1/3'
'y+2/3, -x+y+1/3, -z+1/3'
'x-y+2/3, x+1/3, -z+1/3'
'-x+1/3, -y+2/3, -z+2/3'
'y+1/3, -x+y+2/3, -z+2/3'
'x-y+1/3, x+2/3, -z+2/3'

loop_
_atom_site_label
_atom_site_type_symbol
_atom_site_fract_x
_atom_site_fract_y
_atom_site_fract_z
_atom_site_U_iso_or_equiv
_atom_site_adp_type
_atom_site_occupancy
_atom_site_site_symmetry_order
_atom_site_calc_flag
_atom_site_refinement_flags_posn
_atom_site_refinement_flags_adp
_atom_site_refinement_flags_occupancy
I1 I 0.66019(2) 1.13875(2) 0.27480(2) 0.01454(7) Uani 1 1 d . . .
Cu1 Cu 0.46498(3) 1.14657(3) 0.30335(2) 0.01799(10) Uani 1 1 d . . .
Si1 Si 0.3333 0.6667 0.32246(5) 0.0134(3) Uani 1 3 d S T P
C1 C 0.3333 0.6667 0.3840(2) 0.0213(13) Uani 1 3 d S T P
H1A H 0.2520 0.6176 0.3948 0.032 Uiso 0.3333 1 calc R U P
H1B H 0.3656 0.7480 0.3948 0.032 Uiso 0.3333 1 calc R U P
H1C H 0.3824 0.6344 0.3948 0.032 Uiso 0.3333 1 calc R U P
C11 C 0.2869(3) 0.7692(3) 0.29737(11) 0.0153(6) Uani 1 1 d . . .
C12 C 0.3466(3) 0.8915(3) 0.30868(12) 0.0156(7) Uani 1 1 d . . .
H12 H 0.3952 0.9149 0.3344 0.019 Uiso 1 1 calc R U .
N13 N 0.3399(2) 0.9760(2) 0.28630(9) 0.0149(5) Uani 1 1 d . . .
C14 C 0.2656(3) 0.9417(3) 0.24957(11) 0.0151(6) Uani 1 1 d . . .
C15 C 0.2591(3) 1.0280(3) 0.22368(11) 0.0165(7) Uani 1 1 d . . .
H15 H 0.3043 1.1092 0.2317 0.020 Uiso 1 1 calc R U .
C16 C 0.1885(3) 0.9958(3) 0.18712(12) 0.0189(7) Uani 1 1 d . . .
H16 H 0.1860 1.0551 0.1696 0.023 Uiso 1 1 calc R U .
C17 C 0.1188(3) 0.8751(3) 0.17484(11) 0.0195(7) Uani 1 1 d . . .
H17 H 0.0694 0.8538 0.1494 0.023 Uiso 1 1 calc R U .
C18 C 0.1227(3) 0.7893(3) 0.19956(12) 0.0204(7) Uani 1 1 d . . .
H18 H 0.0753 0.7084 0.1915 0.024 Uiso 1 1 calc R U .
C19 C 0.1972(3) 0.8205(3) 0.23723(11) 0.0153(7) Uani 1 1 d . . .
C20 C 0.2107(3) 0.7360(3) 0.26160(12) 0.0170(7) Uani 1 1 d . . .
H20 H 0.1668 0.6549 0.2534 0.020 Uiso 1 1 calc R U .

loop_
_atom_site_aniso_label
_atom_site_aniso_U_11
_atom_site_aniso_U_22
_atom_site_aniso_U_33
_atom_site_aniso_U_23
_atom_site_aniso_U_13
_atom_site_aniso_U_12
I1 0.01175(10) 0.01611(10) 0.01456(11) -0.00166(8) -0.00048(8) 0.00607(8)
Cu1 0.01902(19) 0.01301(18) 0.0198(2) 0.00031(16) 0.00029(17) 0.00639(16)
Si1 0.0112(4) 0.0112(4) 0.0178(8) 0.000 0.000 0.00561(19)
C1 0.0218(17) 0.0218(17) 0.020(3) 0.000 0.000 0.0109(9)
C11 0.0152(14) 0.0150(14) 0.0178(17) -0.0005(13) 0.0011(13) 0.0091(12)
C12 0.0115(13) 0.0159(14) 0.0197(18) 0.0003(13) -0.0001(13) 0.0070(12)
N13 0.0122(12) 0.0135(12) 0.0179(15) -0.0020(11) 0.0000(11) 0.0057(10)
C14 0.0106(13) 0.0164(14) 0.0175(18) 0.0027(13) 0.0039(12) 0.0062(12)
C15 0.0172(15) 0.0162(14) 0.0173(18) 0.0005(13) 0.0016(13) 0.0092(12)
C16 0.0218(16) 0.0219(16) 0.0180(18) 0.0053(14) 0.0036(14) 0.0147(13)
C17 0.0150(15) 0.0255(17) 0.0158(18) -0.0001(14) -0.0028(13) 0.0083(13)
C18 0.0155(15) 0.0188(15) 0.0224(19) 0.0019(14) 0.0014(14) 0.0052(13)
C19 0.0123(13) 0.0163(14) 0.0169(18) -0.0006(13) 0.0003(13) 0.0068(12)
C20 0.0146(14) 0.0121(14) 0.0215(19) 0.0006(13) -0.0008(13) 0.0045(12)

loop_
_atom_type_symbol
_atom_type_description
_atom_type_scat_dispersion_real
_atom_type_scat_dispersion_imag
_atom_type_scat_source
C C 0.0033 0.0016 'International Tables Vol C Tables 4.2.6.8 and 6.1.1.4'
H H 0.0000 0.0000 'International Tables Vol C Tables 4.2.6.8 and 6.1.1.4'
N N 0.0061 0.0033 'International Tables Vol C Tables 4.2.6.8 and 6.1.1.4'
Si Si 0.0817 0.0704 'International Tables Vol C Tables 4.2.6.8 and 6.1.1.4'
Cu Cu 0.3201 1.2651 'International Tables Vol C Tables 4.2.6.8 and 6.1.1.4'
I I -0.4742 1.8119 'International Tables Vol C Tables 4.2.6.8 and 6.1.1.4'

loop_
_geom_angle_atom_site_label_1
_geom_angle_atom_site_label_2
_geom_angle_atom_site_label_3
_geom_angle
_geom_angle_site_symmetry_1
_geom_angle_site_symmetry_3
Cu1 I1 Cu1 72.681(13) 2_775 18_655
Cu1 I1 Cu1 111.365(18) 2_775 .
Cu1 I1 Cu1 70.329(13) 18_655 .
N13 Cu1 I1 126.89(8) . 3_575
N13 Cu1 I1 104.72(8) . 17_455
I1 Cu1 I1 110.752(16) 3_575 17_455
N13 Cu1 I1 97.47(7) . .
I1 Cu1 I1 108.626(17) 3_575 .
I1 Cu1 I1 106.193(15) 17_455 .
C1 Si1 C11 113.78(11) . .
C1 Si1 C11 113.78(11) . 2_665
C11 Si1 C11 104.84(13) . 2_665
C1 Si1 C11 113.78(11) . 3_565
C11 Si1 C11 104.84(13) . 3_565
C11 Si1 C11 104.83(13) 2_665 3_565
Si1 C1 H1A 109.5 . .
Si1 C1 H1B 109.5 . .
H1A C1 H1B 109.5 . .
Si1 C1 H1C 109.5 . .
H1A C1 H1C 109.5 . .
H1B C1 H1C 109.5 . .
C20 C11 C12 116.3(3) . .
C20 C11 Si1 121.9(2) . .
C12 C11 Si1 120.7(2) . .
N13 C12 C11 125.4(3) . .
N13 C12 H12 117.3 . .
C11 C12 H12 117.3 . .
C12 N13 C14 117.5(3) . .
C12 N13 Cu1 114.9(2) . .
C14 N13 Cu1 126.5(2) . .
N13 C14 C15 119.8(3) . .
N13 C14 C19 121.0(3) . .
C15 C14 C19 119.2(3) . .
C16 C15 C14 120.4(3) . .
C16 C15 H15 119.8 . .
C14 C15 H15 119.8 . .
C15 C16 C17 120.9(3) . .
C15 C16 H16 119.6 . .
C17 C16 H16 119.6 . .
C18 C17 C16 120.0(3) . .
C18 C17 H17 120.0 . .
C16 C17 H17 120.0 . .
C17 C18 C19 120.4(3) . .
C17 C18 H18 119.8 . .
C19 C18 H18 119.8 . .
C20 C19 C18 122.1(3) . .
C20 C19 C14 118.6(3) . .
C18 C19 C14 119.2(3) . .
C11 C20 C19 121.0(3) . .
C11 C20 H20 119.5 . .
C19 C20 H20 119.5 . .

loop_
_geom_bond_atom_site_label_1
_geom_bond_atom_site_label_2
_geom_bond_distance
_geom_bond_site_symmetry_2
I1 Cu1 2.5828(6) 2_775
I1 Cu1 2.6759(6) 18_655
I1 Cu1 2.7359(6) .
Cu1 N13 2.059(2) .
Cu1 I1 2.5829(5) 3_575
Cu1 I1 2.6759(6) 17_455
Si1 C1 1.858(6) .
Si1 C11 1.880(3) .
Si1 C11 1.880(3) 2_665
Si1 C11 1.880(3) 3_565
C1 H1A 0.9800 .
C1 H1B 0.9800 .
C1 H1C 0.9800 .
C11 C20 1.382(5) .
C11 C12 1.423(4) .
C12 N13 1.331(4) .
C12 H12 0.9500 .
N13 C14 1.391(4) .
C14 C15 1.407(4) .
C14 C19 1.421(4) .
C15 C16 1.362(5) .
C15 H15 0.9500 .
C16 C17 1.418(4) .
C16 H16 0.9500 .
C17 C18 1.366(5) .
C17 H17 0.9500 .
C18 C19 1.417(5) .
C18 H18 0.9500 .
C19 C20 1.407(4) .
C20 H20 0.9500 .
